data_4037067
loop_
_publ_author_name
'Humpl, Marek'
'Tauchman, Ji\<r\'i'
'Topolov\<can, Nikola'
'Kretschmer, Jan'
'Hessler, Filip'
'C\'isa\<rov\'a, Ivana'
'Kotora, Martin'
'Vesel\'y, Jan'

_publ_section_title
;
 Stereoselective Synthesis of Ezetimibe via Cross-Metathesis of
 Homoallylalcohols and \a-Methylidene-\b-Lactams.
;
_journal_issue 17
_journal_name_full 'The Journal of organic chemistry'
_journal_page_first 7692
_journal_page_last 7699
_journal_paper_doi 10.1021/acs.joc.6b01406
_journal_volume 81
_journal_year 2016
_chemical_absolute_configuration unk
_chemical_compound_source 'synthesized by the authors'
_chemical_formula_moiety 'C23 H19 N O'
_chemical_formula_sum 'C23 H19 N O'
_chemical_formula_weight 325.39
_space_group_IT_number 1
_space_group_name_Hall 'P 1'
_space_group_name_H-M_alt 'P 1'
_symmetry_cell_setting triclinic
_symmetry_space_group_name_Hall 'P 1'
_symmetry_space_group_name_H-M 'P 1'
_atom_sites_solution_hydrogens geom
_atom_sites_solution_primary direct
_atom_sites_solution_secondary difmap
_audit_creation_method SHELXL-97
_cell_angle_alpha 87.091(2)
_cell_angle_beta 88.121(2)
_cell_angle_gamma 89.793(2)
_cell_formula_units_Z 2
_cell_length_a 5.8199(4)
_cell_length_b 8.0405(5)
_cell_length_c 18.4354(11)
_cell_measurement_reflns_used 4911
_cell_measurement_temperature 150(2)
_cell_measurement_theta_max 25.91
_cell_measurement_theta_min 2.50
_cell_volume 861.11(9)
_computing_cell_refinement 'Bruker SAINT'
_computing_data_collection 'Bruker APEX2'
_computing_data_reduction 'Bruker SAINT'
_computing_structure_refinement 'SHELXL-97 (Sheldrick, 2008)'
_computing_structure_solution 'SHELXS-97 (Sheldrick, 2008)'
_diffrn_ambient_temperature 150(2)
_diffrn_measured_fraction_theta_full 0.992
_diffrn_measured_fraction_theta_max 0.992
_diffrn_measurement_device_type 'Bruker APEX-II CCD'
_diffrn_measurement_method '\f and \w scans'
_diffrn_radiation_monochromator graphite
_diffrn_radiation_source 'fine-focus sealed tube'
_diffrn_radiation_type MoK\a
_diffrn_radiation_wavelength 0.71073
_diffrn_reflns_av_R_equivalents 0.0162
_diffrn_reflns_av_sigmaI/netI 0.0325
_diffrn_reflns_limit_h_max 7
_diffrn_reflns_limit_h_min -5
_diffrn_reflns_limit_k_max 9
_diffrn_reflns_limit_k_min -9
_diffrn_reflns_limit_l_max 22
_diffrn_reflns_limit_l_min -22
_diffrn_reflns_number 8912
_diffrn_reflns_theta_full 26.00
_diffrn_reflns_theta_max 26.00
_diffrn_reflns_theta_min 2.21
_diffrn_standards_number 0
_exptl_absorpt_coefficient_mu 0.076
_exptl_absorpt_correction_T_max 0.9911
_exptl_absorpt_correction_T_min 0.9385
_exptl_absorpt_correction_type multi-scan
_exptl_crystal_colour colourless
_exptl_crystal_density_diffrn 1.255
_exptl_crystal_density_method 'not measured'
_exptl_crystal_description plate
_exptl_crystal_F_000 344
_exptl_crystal_size_max 0.54
_exptl_crystal_size_mid 0.31
_exptl_crystal_size_min 0.12
_refine_diff_density_max 0.278
_refine_diff_density_min -0.341
_refine_diff_density_rms 0.038
_refine_ls_abs_structure_details 'Flack H D (1983), Acta Cryst. A39, 876-881'
_refine_ls_abs_structure_Flack -0.6(14)
_refine_ls_extinction_method none
_refine_ls_goodness_of_fit_ref 1.031
_refine_ls_hydrogen_treatment constr
_refine_ls_matrix_type full
_refine_ls_number_parameters 390
_refine_ls_number_reflns 5753
_refine_ls_number_restraints 3
_refine_ls_restrained_S_all 1.031
_refine_ls_R_factor_all 0.0476
_refine_ls_R_factor_gt 0.0431
_refine_ls_shift/su_max 0.000
_refine_ls_shift/su_mean 0.000
_refine_ls_structure_factor_coef Fsqd
_refine_ls_weighting_details 'calc w=1/[\s^2^(Fo^2^)+(0.0423P)^2^+0.4188P] where P=(Fo^2^+2Fc^2^)/3'
_refine_ls_weighting_scheme calc
_refine_ls_wR_factor_gt 0.1009
_refine_ls_wR_factor_ref 0.1036
_reflns_number_gt 5335
_reflns_number_total 5753
_reflns_threshold_expression I>2\s(I)
_cod_data_source_file jo6b01406_si_003.cif
_cod_data_source_block ah120
_cod_database_code 4037067

loop_
_symmetry_equiv_pos_as_xyz
'x, y, z'

loop_
_atom_site_label
_atom_site_type_symbol
_atom_site_fract_x
_atom_site_fract_y
_atom_site_fract_z
_atom_site_U_iso_or_equiv
_atom_site_adp_type
_atom_site_occupancy
_atom_site_symmetry_multiplicity
_atom_site_calc_flag
_atom_site_refinement_flags
_atom_site_disorder_assembly
_atom_site_disorder_group
N1A N 0.8736(3) 0.4499(2) 0.89933(10) 0.0211(4) Uani 1 1 d . . .
O1A O 0.5157(3) 0.5517(2) 0.94402(10) 0.0304(4) Uani 1 1 d . . .
C1A C 0.6956(4) 0.4757(3) 0.94902(12) 0.0231(5) Uani 1 1 d . . .
C2A C 0.8167(4) 0.3725(3) 1.00601(12) 0.0232(5) Uani 1 1 d . . .
C3A C 1.0171(4) 0.3499(3) 0.95135(12) 0.0208(5) Uani 1 1 d . . .
H3A H 1.1579 0.4112 0.9644 0.025 Uiso 1 1 calc R . .
C4A C 0.9079(4) 0.4906(3) 0.82468(12) 0.0232(5) Uani 1 1 d . . .
C5A C 1.1123(4) 0.4455(3) 0.79027(13) 0.0274(5) Uani 1 1 d . . .
H5A H 1.2277 0.3883 0.8170 0.033 Uiso 1 1 calc R . .
C6A C 1.1478(5) 0.4843(3) 0.71672(14) 0.0344(6) Uani 1 1 d . . .
H6A H 1.2874 0.4530 0.6929 0.041 Uiso 1 1 calc R . .
C7A C 0.9806(5) 0.5685(3) 0.67775(14) 0.0345(6) Uani 1 1 d . . .
H7A H 1.0047 0.5942 0.6272 0.041 Uiso 1 1 calc R . .
C8A C 0.7782(5) 0.6150(3) 0.71258(14) 0.0322(6) Uani 1 1 d . . .
H8A H 0.6649 0.6748 0.6859 0.039 Uiso 1 1 calc R . .
C9A C 0.7385(5) 0.5757(3) 0.78582(13) 0.0259(5) Uani 1 1 d . . .
H9A H 0.5980 0.6061 0.8093 0.031 Uiso 1 1 calc R . .
C10A C 0.7605(4) 0.3083(3) 1.07144(13) 0.0293(6) Uani 1 1 d . . .
H10A H 0.8721 0.2421 1.0960 0.035 Uiso 1 1 calc R . .
C11A C 0.5319(5) 0.3330(4) 1.10973(13) 0.0365(6) Uani 1 1 d . . .
H11A H 0.4354 0.2338 1.1038 0.044 Uiso 1 1 calc R . .
H11B H 0.4540 0.4299 1.0860 0.044 Uiso 1 1 calc R . .
C12A C 0.5464(5) 0.3611(3) 1.19012(13) 0.0323(6) Uani 1 1 d . . .
C13A C 0.3730(5) 0.3015(3) 1.23852(14) 0.0364(6) Uani 1 1 d . . .
H13A H 0.2478 0.2415 1.2209 0.044 Uiso 1 1 calc R . .
C14A C 0.3815(5) 0.3287(4) 1.31184(15) 0.0402(7) Uani 1 1 d . . .
H14A H 0.2615 0.2888 1.3443 0.048 Uiso 1 1 calc R . .
C15A C 0.5655(5) 0.4143(4) 1.33795(15) 0.0412(7) Uani 1 1 d . . .
H15A H 0.5721 0.4325 1.3884 0.049 Uiso 1 1 calc R . .
C16A C 0.7391(5) 0.4732(4) 1.29063(15) 0.0423(7) Uani 1 1 d . . .
H16A H 0.8649 0.5319 1.3086 0.051 Uiso 1 1 calc R . .
C17A C 0.7301(5) 0.4470(3) 1.21734(15) 0.0378(6) Uani 1 1 d . . .
H17A H 0.8501 0.4878 1.1851 0.045 Uiso 1 1 calc R . .
C18A C 1.0699(4) 0.1746(3) 0.93146(11) 0.0192(5) Uani 1 1 d . . .
C19A C 1.2752(4) 0.1003(3) 0.95085(12) 0.0238(5) Uani 1 1 d . . .
H19A H 1.3852 0.1620 0.9752 0.029 Uiso 1 1 calc R . .
C20A C 1.3218(4) -0.0636(3) 0.93504(13) 0.0284(6) Uani 1 1 d . . .
H20A H 1.4621 -0.1142 0.9494 0.034 Uiso 1 1 calc R . .
C21A C 1.1645(5) -0.1530(3) 0.89849(14) 0.0296(6) Uani 1 1 d . . .
H21A H 1.1969 -0.2648 0.8873 0.036 Uiso 1 1 calc R . .
C22A C 0.9589(5) -0.0793(3) 0.87816(14) 0.0304(6) Uani 1 1 d . . .
H22A H 0.8506 -0.1404 0.8528 0.036 Uiso 1 1 calc R . .
C23A C 0.9119(4) 0.0836(3) 0.89500(13) 0.0258(5) Uani 1 1 d . . .
H23A H 0.7703 0.1335 0.8815 0.031 Uiso 1 1 calc R . .
N1B N 0.5872(3) 0.9893(2) 0.51777(10) 0.0230(4) Uani 1 1 d . . .
O1B O 0.9373(3) 1.1062(2) 0.47057(10) 0.0333(4) Uani 1 1 d . . .
C1B C 0.7574(4) 1.0326(3) 0.46645(13) 0.0237(5) Uani 1 1 d . . .
C2B C 0.6317(4) 0.9487(3) 0.40914(12) 0.0244(5) Uani 1 1 d . . .
C3B C 0.4380(4) 0.9060(3) 0.46549(12) 0.0238(5) Uani 1 1 d . . .
H3B H 0.2952 0.9715 0.4554 0.029 Uiso 1 1 calc R . .
C4B C 0.5515(4) 1.0143(3) 0.59175(12) 0.0238(5) Uani 1 1 d . . .
C5B C 0.3483(5) 0.9623(3) 0.62691(13) 0.0296(6) Uani 1 1 d . . .
H5B H 0.2327 0.9105 0.6007 0.036 Uiso 1 1 calc R . .
C6B C 0.3140(5) 0.9863(3) 0.70060(14) 0.0347(6) Uani 1 1 d . . .
H6B H 0.1753 0.9497 0.7249 0.042 Uiso 1 1 calc R . .
C7B C 0.4803(5) 1.0630(4) 0.73876(14) 0.0384(7) Uani 1 1 d . . .
H7B H 0.4561 1.0795 0.7891 0.046 Uiso 1 1 calc R . .
C8B C 0.6828(5) 1.1158(3) 0.70333(14) 0.0335(6) Uani 1 1 d . . .
H8B H 0.7962 1.1699 0.7295 0.040 Uiso 1 1 calc R . .
C9B C 0.7215(5) 1.0906(3) 0.63034(14) 0.0295(6) Uani 1 1 d . . .
H9B H 0.8622 1.1247 0.6066 0.035 Uiso 1 1 calc R . .
C10B C 0.6686(5) 0.9255(3) 0.34012(14) 0.0351(6) Uani 1 1 d . A .
H10B H 0.5596 0.8622 0.3160 0.042 Uiso 1 1 calc R . .
C11B C 0.87628(14) 0.99398(9) 0.29607(5) 0.0483(8) Uani 1 1 d . . .
H11C H 0.8487 1.1132 0.2831 0.058 Uiso 1 1 calc R A 1
H11D H 1.0120 0.9869 0.3271 0.058 Uiso 1 1 calc R A 1
C12B C 0.93199(14) 0.90515(9) 0.22672(5) 0.0379(7) Uani 1 1 d R A 1
C13B C 1.13875(14) 0.82024(9) 0.21806(5) 0.0530(11) Uiso 0.55 1 d PR A 1
H13B H 1.2428 0.8118 0.2567 0.064 Uiso 0.55 1 calc PR A 1
C14B C 1.19331(14) 0.74774(9) 0.15282(5) 0.0491(12) Uiso 0.55 1 d PR A 1
H14B H 1.3346 0.6897 0.1469 0.059 Uiso 0.55 1 calc PR A 1
C15B C 1.04111(14) 0.76015(9) 0.09624(5) 0.0403(11) Uiso 0.55 1 d PR A 1
H15B H 1.0784 0.7106 0.0516 0.048 Uiso 0.55 1 calc PR A 1
C16B C 0.83435(14) 0.84505(9) 0.10489(5) 0.0423(10) Uiso 0.55 1 d PR A 1
H16B H 0.7303 0.8535 0.0662 0.051 Uiso 0.55 1 calc PR A 1
C17B C 0.77979(14) 0.91755(9) 0.17014(5) 0.0384(8) Uiso 0.55 1 d PR A 1
H17B H 0.6385 0.9756 0.1761 0.046 Uiso 0.55 1 calc PR A 1
C12C C 0.91895(14) 0.90703(9) 0.22382(5) 0.041 Uiso 0.00 1 d PR A 2
C13C C 1.12047(14) 0.83761(9) 0.19616(5) 0.0530(11) Uiso 0.30 1 d PR A 2
H13C H 1.2517 0.8273 0.2254 0.064 Uiso 0.30 1 calc PR A 2
C14C C 1.12998(14) 0.78326(9) 0.12574(5) 0.0491(12) Uiso 0.30 1 d PR A 2
H14C H 1.2677 0.7358 0.1068 0.059 Uiso 0.30 1 calc PR A 2
C15C C 0.93796(14) 0.79835(9) 0.08298(5) 0.0403(11) Uiso 0.30 1 d PR A 2
H15C H 0.9445 0.7612 0.0348 0.048 Uiso 0.30 1 calc PR A 2
C16C C 0.73644(14) 0.86778(9) 0.11063(5) 0.0423(10) Uiso 0.30 1 d PR A 2
H16C H 0.6052 0.8781 0.0814 0.051 Uiso 0.30 1 calc PR A 2
C17C C 0.72694(14) 0.92212(9) 0.18106(5) 0.0384(8) Uiso 0.30 1 d PR A 2
H17C H 0.5892 0.9696 0.2000 0.046 Uiso 0.30 1 calc PR A 2
C12D C 0.92503(14) 0.90693(9) 0.22849(5) 0.041 Uiso 0.00 1 d PR A 3
C13D C 1.11694(14) 0.80771(9) 0.24136(5) 0.0530(11) Uiso 0.15 1 d PR A 3
H13D H 1.1772 0.7976 0.2887 0.064 Uiso 0.15 1 calc PR A 3
C14D C 1.22068(14) 0.72319(9) 0.18504(5) 0.0491(12) Uiso 0.15 1 d PR A 3
H14D H 1.3518 0.6554 0.1938 0.059 Uiso 0.15 1 calc PR A 3
C15D C 1.13252(14) 0.73791(9) 0.11583(5) 0.0403(11) Uiso 0.15 1 d PR A 3
H15D H 1.2034 0.6802 0.0773 0.048 Uiso 0.15 1 calc PR A 3
C16D C 0.94062(14) 0.83714(9) 0.10296(5) 0.0423(10) Uiso 0.15 1 d PR A 3
H16D H 0.8804 0.8472 0.0557 0.051 Uiso 0.15 1 calc PR A 3
C17D C 0.83687(14) 0.92165(9) 0.15928(5) 0.0384(8) Uiso 0.15 1 d PR A 3
H17D H 0.7057 0.9895 0.1505 0.046 Uiso 0.15 1 calc PR A 3
C18B C 0.38656(14) 0.72578(9) 0.48417(5) 0.0205(5) Uani 1 1 d R . .
C19B C 0.53794(14) 0.62514(9) 0.52300(5) 0.0233(5) Uani 1 1 d R . .
H19B H 0.6777 0.6705 0.5384 0.028 Uiso 1 1 calc R . .
C20B C 0.48727(14) 0.45899(9) 0.53959(5) 0.0270(5) Uani 1 1 d R . .
H20B H 0.5917 0.3911 0.5665 0.032 Uiso 1 1 calc R . .
C21B C 0.28492(14) 0.39196(9) 0.51704(5) 0.0282(5) Uani 1 1 d R . .
H21B H 0.2502 0.2782 0.5287 0.034 Uiso 1 1 calc R . .
C22B C 0.13371(14) 0.48952(9) 0.47783(5) 0.0282(6) Uani 1 1 d R . .
H22B H -0.0039 0.4425 0.4617 0.034 Uiso 1 1 calc R . .
C23B C 0.18217(14) 0.65699(9) 0.46184(5) 0.0238(5) Uani 1 1 d R . .
H23B H 0.0759 0.7247 0.4357 0.029 Uiso 1 1 calc R . .

loop_
_atom_site_aniso_label
_atom_site_aniso_U_11
_atom_site_aniso_U_22
_atom_site_aniso_U_33
_atom_site_aniso_U_23
_atom_site_aniso_U_13
_atom_site_aniso_U_12
N1A 0.0185(11) 0.0215(9) 0.0230(9) -0.0008(7) 0.0004(8) 0.0037(8)
O1A 0.0227(10) 0.0314(9) 0.0365(9) 0.0003(7) 0.0027(7) 0.0079(8)
C1A 0.0217(14) 0.0224(11) 0.0255(11) -0.0063(9) 0.0007(10) -0.0024(10)
C2A 0.0224(13) 0.0222(11) 0.0256(12) -0.0082(9) -0.0009(10) 0.0016(9)
C3A 0.0189(13) 0.0216(11) 0.0219(11) -0.0017(8) -0.0021(9) -0.0002(9)
C4A 0.0281(14) 0.0190(11) 0.0226(11) -0.0015(9) 0.0003(10) -0.0058(10)
C5A 0.0259(15) 0.0273(12) 0.0290(13) -0.0011(10) -0.0031(10) 0.0001(10)
C6A 0.0310(16) 0.0417(15) 0.0301(13) -0.0013(11) 0.0047(11) -0.0022(12)
C7A 0.0387(17) 0.0409(15) 0.0237(12) 0.0019(11) -0.0008(11) -0.0069(13)
C8A 0.0358(17) 0.0315(13) 0.0295(13) 0.0021(10) -0.0100(11) -0.0003(12)
C9A 0.0284(15) 0.0214(11) 0.0283(12) -0.0045(9) -0.0033(10) -0.0009(10)
C10A 0.0283(15) 0.0344(14) 0.0253(12) -0.0029(10) -0.0014(10) 0.0044(11)
C11A 0.0306(16) 0.0527(17) 0.0261(13) -0.0029(12) -0.0006(11) 0.0014(13)
C12A 0.0311(16) 0.0398(15) 0.0263(13) -0.0056(11) 0.0016(11) 0.0011(12)
C13A 0.0322(16) 0.0456(16) 0.0314(14) -0.0049(12) 0.0034(11) -0.0074(13)
C14A 0.0402(18) 0.0490(17) 0.0310(14) -0.0052(12) 0.0112(12) -0.0055(14)
C15A 0.048(2) 0.0489(17) 0.0271(13) -0.0094(12) 0.0061(12) -0.0017(14)
C16A 0.046(2) 0.0462(17) 0.0355(15) -0.0091(12) -0.0006(13) -0.0077(14)
C17A 0.0374(17) 0.0409(15) 0.0345(14) -0.0017(11) 0.0059(12) -0.0070(13)
C18A 0.0177(12) 0.0230(11) 0.0167(10) -0.0013(8) 0.0027(9) 0.0000(9)
C19A 0.0188(13) 0.0286(12) 0.0242(11) -0.0034(9) -0.0020(9) -0.0014(10)
C20A 0.0241(15) 0.0261(12) 0.0348(14) 0.0018(10) -0.0036(11) 0.0070(11)
C21A 0.0311(16) 0.0222(12) 0.0358(13) -0.0051(10) 0.0017(11) 0.0019(10)
C22A 0.0269(15) 0.0257(12) 0.0397(14) -0.0100(10) -0.0052(11) -0.0029(10)
C23A 0.0214(13) 0.0262(12) 0.0303(12) -0.0048(9) -0.0051(10) 0.0021(10)
N1B 0.0216(11) 0.0203(9) 0.0275(10) -0.0044(8) -0.0028(8) -0.0046(8)
O1B 0.0264(11) 0.0336(10) 0.0403(10) -0.0056(8) 0.0009(8) -0.0096(8)
C1B 0.0204(14) 0.0203(11) 0.0304(12) -0.0008(9) -0.0006(10) -0.0023(10)
C2B 0.0228(14) 0.0224(11) 0.0278(12) 0.0035(9) -0.0029(10) -0.0047(10)
C3B 0.0229(14) 0.0228(11) 0.0258(12) -0.0008(9) -0.0045(10) -0.0028(10)
C4B 0.0281(14) 0.0179(11) 0.0257(12) -0.0018(9) -0.0028(10) 0.0023(9)
C5B 0.0274(15) 0.0298(13) 0.0323(13) -0.0066(10) -0.0028(11) -0.0005(11)
C6B 0.0328(16) 0.0394(15) 0.0319(14) -0.0054(11) 0.0050(11) 0.0035(12)
C7B 0.0409(18) 0.0465(16) 0.0285(13) -0.0088(12) -0.0028(12) 0.0082(14)
C8B 0.0407(18) 0.0314(13) 0.0295(13) -0.0066(10) -0.0113(12) -0.0004(12)
C9B 0.0274(15) 0.0240(12) 0.0373(13) -0.0013(10) -0.0038(11) -0.0009(10)
C10B 0.0312(16) 0.0428(15) 0.0315(13) -0.0004(11) -0.0023(11) -0.0146(12)
C11B 0.049(2) 0.0592(19) 0.0358(15) -0.0003(13) 0.0068(14) -0.0272(16)
C12B 0.0411(18) 0.0382(15) 0.0331(14) 0.0060(11) 0.0073(12) -0.0144(13)
C18B 0.0204(13) 0.0218(11) 0.0193(11) -0.0032(9) 0.0026(9) -0.0027(9)
C19B 0.0230(13) 0.0245(11) 0.0226(11) -0.0032(9) -0.0010(9) -0.0023(10)
C20B 0.0314(15) 0.0243(12) 0.0251(12) 0.0005(9) -0.0018(10) 0.0011(10)
C21B 0.0334(15) 0.0210(12) 0.0297(12) -0.0023(9) 0.0074(10) -0.0074(10)
C22B 0.0187(14) 0.0323(13) 0.0341(13) -0.0090(10) 0.0018(10) -0.0068(10)
C23B 0.0188(13) 0.0284(12) 0.0245(12) -0.0042(9) -0.0021(10) -0.0010(10)

loop_
_atom_type_symbol
_atom_type_description
_atom_type_scat_dispersion_real
_atom_type_scat_dispersion_imag
_atom_type_scat_source
C C 0.0033 0.0016 'International Tables Vol C Tables 4.2.6.8 and 6.1.1.4'
H H 0.0000 0.0000 'International Tables Vol C Tables 4.2.6.8 and 6.1.1.4'
N N 0.0061 0.0033 'International Tables Vol C Tables 4.2.6.8 and 6.1.1.4'
O O 0.0106 0.0060 'International Tables Vol C Tables 4.2.6.8 and 6.1.1.4'

loop_
_geom_angle_atom_site_label_1
_geom_angle_atom_site_label_2
_geom_angle_atom_site_label_3
_geom_angle
C1A N1A C4A 133.9(2)
C1A N1A C3A 95.12(17)
C4A N1A C3A 130.86(19)
O1A C1A N1A 132.0(2)
O1A C1A C2A 137.4(2)
N1A C1A C2A 90.61(18)
C10A C2A C1A 135.2(2)
C10A C2A C3A 135.1(2)
C1A C2A C3A 89.00(17)
N1A C3A C18A 115.86(17)
N1A C3A C2A 85.21(17)
C18A C3A C2A 116.55(19)
N1A C3A H3A 112.2
C18A C3A H3A 112.2
C2A C3A H3A 112.2
C5A C4A C9A 120.4(2)
C5A C4A N1A 119.2(2)
C9A C4A N1A 120.4(2)
C6A C5A C4A 119.7(2)
C6A C5A H5A 120.1
C4A C5A H5A 120.1
C7A C6A C5A 120.2(3)
C7A C6A H6A 119.9
C5A C6A H6A 119.9
C6A C7A C8A 119.8(2)
C6A C7A H7A 120.1
C8A C7A H7A 120.1
C7A C8A C9A 120.8(2)
C7A C8A H8A 119.6
C9A C8A H8A 119.6
C8A C9A C4A 119.0(2)
C8A C9A H9A 120.5
C4A C9A H9A 120.5
C2A C10A C11A 124.4(2)
C2A C10A H10A 117.8
C11A C10A H10A 117.8
C10A C11A C12A 114.3(2)
C10A C11A H11A 108.7
C12A C11A H11A 108.7
C10A C11A H11B 108.7
C12A C11A H11B 108.7
H11A C11A H11B 107.6
C13A C12A C17A 118.6(2)
C13A C12A C11A 119.9(2)
C17A C12A C11A 121.4(2)
C14A C13A C12A 120.7(3)
C14A C13A H13A 119.7
C12A C13A H13A 119.7
C13A C14A C15A 119.9(3)
C13A C14A H14A 120.1
C15A C14A H14A 120.1
C16A C15A C14A 120.0(3)
C16A C15A H15A 120.0
C14A C15A H15A 120.0
C17A C16A C15A 120.2(3)
C17A C16A H16A 119.9
C15A C16A H16A 119.9
C16A C17A C12A 120.6(3)
C16A C17A H17A 119.7
C12A C17A H17A 119.7
C19A C18A C23A 119.1(2)
C19A C18A C3A 120.2(2)
C23A C18A C3A 120.7(2)
C18A C19A C20A 120.6(2)
C18A C19A H19A 119.7
C20A C19A H19A 119.7
C21A C20A C19A 120.0(2)
C21A C20A H20A 120.0
C19A C20A H20A 120.0
C20A C21A C22A 119.9(2)
C20A C21A H21A 120.0
C22A C21A H21A 120.0
C23A C22A C21A 119.8(2)
C23A C22A H22A 120.1
C21A C22A H22A 120.1
C22A C23A C18A 120.6(2)
C22A C23A H23A 119.7
C18A C23A H23A 119.7
C1B N1B C4B 134.9(2)
C1B N1B C3B 94.81(17)
C4B N1B C3B 130.3(2)
O1B C1B N1B 131.9(2)
O1B C1B C2B 136.9(2)
N1B C1B C2B 91.10(18)
C10B C2B C1B 135.4(2)
C10B C2B C3B 135.6(2)
C1B C2B C3B 88.98(17)
C18B C3B N1B 115.30(16)
C18B C3B C2B 118.34(18)
N1B C3B C2B 85.05(17)
C18B C3B H3B 111.9
N1B C3B H3B 111.9
C2B C3B H3B 111.9
C5B C4B N1B 119.9(2)
C5B C4B C9B 120.1(2)
N1B C4B C9B 120.0(2)
C4B C5B C6B 119.8(2)
C4B C5B H5B 120.1
C6B C5B H5B 120.1
C7B C6B C5B 120.4(3)
C7B C6B H6B 119.8
C5B C6B H6B 119.8
C6B C7B C8B 119.7(2)
C6B C7B H7B 120.1
C8B C7B H7B 120.1
C9B C8B C7B 120.7(2)
C9B C8B H8B 119.6
C7B C8B H8B 119.6
C8B C9B C4B 119.3(2)
C8B C9B H9B 120.3
C4B C9B H9B 120.3
C2B C10B C11B 123.8(2)
C2B C10B H10B 118.1
C11B C10B H10B 118.1
C12D C11B C12B 1.2
C12D C11B C10B 113.66(10)
C12B C11B C10B 114.71(10)
C12D C11B C12C 2.4
C12B C11B C12C 3.4
C10B C11B C12C 113.14(10)
C12D C11B H11C 108.6
C12B C11B H11C 108.6
C10B C11B H11C 108.6
C12C C11B H11C 106.8
C12D C11B H11D 109.7
C12B C11B H11D 108.6
C10B C11B H11D 108.6
C12C C11B H11D 112.0
H11C C11B H11D 107.6
C13B C12B C17B 120.0
C13B C12B C11B 120.6
C17B C12B C11B 119.3
C14B C13B C12B 120.0
C14B C13B H13B 120.0
C12B C13B H13B 120.0
C15B C14B C13B 120.0
C15B C14B H14B 120.0
C13B C14B H14B 120.0
C14B C15B C16B 120.0
C14B C15B H15B 120.0
C16B C15B H15B 120.0
C17B C16B C15B 120.0
C17B C16B H16B 120.0
C15B C16B H16B 120.0
C16B C17B C12B 120.0
C16B C17B H17B 120.0
C12B C17B H17B 120.0
C13C C12C C17C 120.0
C13C C12C C11B 129.1
C17C C12C C11B 110.5
C14C C13C C12C 120.0
C14C C13C H13C 120.0
C12C C13C H13C 120.0
C15C C14C C13C 120.0
C15C C14C H14C 120.0
C13C C14C H14C 120.0
C14C C15C C16C 120.0
C14C C15C H15C 120.0
C16C C15C H15C 120.0
C17C C16C C15C 120.0
C17C C16C H16C 120.0
C15C C16C H16C 120.0
C16C C17C C12C 120.0
C16C C17C H17C 120.0
C12C C17C H17C 120.0
C13D C12D C17D 120.0
C13D C12D C11B 106.2
C17D C12D C11B 133.3
C12D C13D C14D 120.0
C12D C13D H13D 120.0
C14D C13D H13D 120.0
C15D C14D C13D 120.0
C15D C14D H14D 120.0
C13D C14D H14D 120.0
C14D C15D C16D 120.0
C14D C15D H15D 120.0
C16D C15D H15D 120.0
C17D C16D C15D 120.0
C17D C16D H16D 120.0
C15D C16D H16D 120.0
C16D C17D C12D 120.0
C16D C17D H17D 120.0
C12D C17D H17D 120.0
C19B C18B C23B 118.9
C19B C18B C3B 121.51(10)
C23B C18B C3B 119.55(10)
C20B C19B C18B 120.6
C20B C19B H19B 119.7
C18B C19B H19B 119.7
C21B C20B C19B 120.0
C21B C20B H20B 120.0
C19B C20B H20B 120.0
C22B C21B C20B 120.2
C22B C21B H21B 119.9
C20B C21B H21B 119.9
C21B C22B C23B 120.1
C21B C22B H22B 120.0
C23B C22B H22B 120.0
C22B C23B C18B 120.2
C22B C23B H23B 119.9
C18B C23B H23B 119.9

loop_
_geom_bond_atom_site_label_1
_geom_bond_atom_site_label_2
_geom_bond_distance
N1A C1A 1.382(3)
N1A C4A 1.406(3)
N1A C3A 1.494(3)
O1A C1A 1.214(3)
C1A C2A 1.498(3)
C2A C10A 1.319(3)
C2A C3A 1.532(3)
C3A C18A 1.503(3)
C3A H3A 1.0000
C4A C5A 1.386(3)
C4A C9A 1.394(3)
C5A C6A 1.385(3)
C5A H5A 0.9500
C6A C7A 1.383(4)
C6A H6A 0.9500
C7A C8A 1.383(4)
C7A H7A 0.9500
C8A C9A 1.383(4)
C8A H8A 0.9500
C9A H9A 0.9500
C10A C11A 1.503(4)
C10A H10A 0.9500
C11A C12A 1.516(3)
C11A H11A 0.9900
C11A H11B 0.9900
C12A C13A 1.395(4)
C12A C17A 1.395(4)
C13A C14A 1.383(4)
C13A H13A 0.9500
C14A C15A 1.388(4)
C14A H14A 0.9500
C15A C16A 1.382(4)
C15A H15A 0.9500
C16A C17A 1.381(4)
C16A H16A 0.9500
C17A H17A 0.9500
C18A C19A 1.383(3)
C18A C23A 1.389(3)
C19A C20A 1.388(3)
C19A H19A 0.9500
C20A C21A 1.380(3)
C20A H20A 0.9500
C21A C22A 1.387(4)
C21A H21A 0.9500
C22A C23A 1.386(3)
C22A H22A 0.9500
C23A H23A 0.9500
N1B C1B 1.380(3)
N1B C4B 1.397(3)
N1B C3B 1.502(3)
O1B C1B 1.211(3)
C1B C2B 1.494(3)
C2B C10B 1.306(3)
C2B C3B 1.535(3)
C3B C18B 1.501(2)
C3B H3B 1.0000
C4B C5B 1.386(4)
C4B C9B 1.399(3)
C5B C6B 1.390(3)
C5B H5B 0.9500
C6B C7B 1.380(4)
C6B H6B 0.9500
C7B C8B 1.386(4)
C7B H7B 0.9500
C8B C9B 1.382(4)
C8B H8B 0.9500
C9B H9B 0.9500
C10B C11B 1.523(3)
C10B H10B 0.9500
C11B C12D 1.4787
C11B C12B 1.5210
C11B C12C 1.5479
C11B H11C 0.9900
C11B H11D 0.9900
C12B C13B 1.3900
C12B C17B 1.3900
C13B C14B 1.3900
C13B H13B 0.9500
C14B C15B 1.3900
C14B H14B 0.9500
C15B C16B 1.3900
C15B H15B 0.9500
C16B C17B 1.3900
C16B H16B 0.9500
C17B H17B 0.9500
C12C C13C 1.3900
C12C C17C 1.3900
C13C C14C 1.3900
C13C H13C 0.9500
C14C C15C 1.3900
C14C H14C 0.9500
C15C C16C 1.3900
C15C H15C 0.9500
C16C C17C 1.3900
C16C H16C 0.9500
C17C H17C 0.9500
C12D C13D 1.3900
C12D C17D 1.3900
C13D C14D 1.3900
C13D H13D 0.9500
C14D C15D 1.3900
C14D H14D 0.9500
C15D C16D 1.3900
C15D H15D 0.9500
C16D C17D 1.3900
C16D H16D 0.9500
C17D H17D 0.9500
C18B C19B 1.3859
C18B C23B 1.3965
C19B C20B 1.3859
C19B H19B 0.9500
C20B C21B 1.3819
C20B H20B 0.9500
C21B C22B 1.3753
C21B H21B 0.9500
C22B C23B 1.3916
C22B H22B 0.9500
C23B H23B 0.9500
